data_7713560
loop_
_publ_author_name
'P. Ferreira, Millena'
'Bezerra Castro, Caio'
'de Ara\'ujo Neto, Jo\~ao Honorato'
'he, sheng'
'Gon\,calves Guimar\~aes J\'unior, Walber'
'Esmieu, Charlene'
'Castellano, Eduardo'
'de Moura, Andr\'e Farias'
'Truzzi, Daniela Ramos'
'Nascimento, Otaciro'
'Simonneau, Antoine'
'Netto, Caterina Gruenwaldt Cunha Marques'

_publ_section_title
;
 Biomimetic catalysis of nitrite reductase enzyme using copper complexes
 in chemical and electrochemical reduction of nitrite
;
_journal_name_full 'Dalton Transactions'
_journal_paper_doi 10.1039/D3DT01091K
_journal_year 2023
_chemical_absolute_configuration unk
_chemical_formula_moiety 'C31 H33 Cu N5 O2, 2(H2 O), 2(Cl O4)'
_chemical_formula_sum 'C31 H37 Cl2 Cu N5 O12'
_chemical_formula_weight 806.09
_space_group_crystal_system tetragonal
_space_group_IT_number 78
_space_group_name_Hall 'P 4cw'
_space_group_name_H-M_alt 'P 43'
_atom_sites_solution_hydrogens mixed
_atom_sites_solution_primary dual
_audit_creation_date 2021-10-04
_audit_creation_method
;
Olex2 1.5-beta
(compiled 2021.08.20 svn.r13c46975 for OlexSys, GUI svn.r6405)
;
_audit_update_record
;
2021-10-04 deposited with the CCDC.	2023-07-10 downloaded from the CCDC.
;
_cell_angle_alpha 90
_cell_angle_beta 90
_cell_angle_gamma 90
_cell_formula_units_Z 4
_cell_length_a 9.0835(5)
_cell_length_b 9.0835(5)
_cell_length_c 42.651(4)
_cell_measurement_reflns_used 6999
_cell_measurement_temperature 293(2)
_cell_measurement_theta_max 24.6190
_cell_measurement_theta_min 2.6560
_cell_volume 3519.1(4)
_computing_cell_refinement 'CrysAlisPro 1.171.41.93a (Rigaku OD, 2020)'
_computing_data_collection 'CrysAlisPro 1.171.41.93a (Rigaku OD, 2020)'
_computing_data_reduction 'CrysAlisPro 1.171.41.93a (Rigaku OD, 2020)'
_computing_molecular_graphics 'Olex2 1.5-beta (Dolomanov et al., 2009)'
_computing_publication_material 'Olex2 1.5-beta (Dolomanov et al., 2009)'
_computing_structure_refinement 'SHELXL 2018/3 (Sheldrick, 2015)'
_computing_structure_solution 'SHELXT 2018/2 (Sheldrick, 2018)'
_diffrn_ambient_temperature 293(2)
_diffrn_detector 'CCD plate'
_diffrn_measured_fraction_theta_full 0.999
_diffrn_measured_fraction_theta_max 0.999
_diffrn_measurement_details
;
List of Runs (angles in degrees, time in seconds):

  # Type    Start    End  Width  t~exp~   \w     \q     \k     \f   Frames
#--------------------------------------------------------------------------
  1  \w     35.25 117.00   0.75   50.00    --   27.63  54.00 -90.00  109
  2  \w     12.75 117.00   0.75   50.00    --   27.63  54.00  30.00  139
  3  \w    -69.00  47.25   0.75   50.00    --   27.63  54.00 120.00  155
;
_diffrn_measurement_device 'two-circle diffractometer'
_diffrn_measurement_device_type 'XtaLAB Mini (ROW)'
_diffrn_measurement_method '\w scans'
_diffrn_orient_matrix_type 'CrysAlisPro convention (1999,Acta A55,543-557)'
_diffrn_orient_matrix_UB_11 0.0775242000
_diffrn_orient_matrix_UB_12 -0.0083112000
_diffrn_orient_matrix_UB_13 0.0012524000
_diffrn_orient_matrix_UB_21 0.0100823000
_diffrn_orient_matrix_UB_22 0.0606119000
_diffrn_orient_matrix_UB_23 -0.0102561000
_diffrn_orient_matrix_UB_31 0.0003456000
_diffrn_orient_matrix_UB_32 0.0484205000
_diffrn_orient_matrix_UB_33 0.0130159000
_diffrn_radiation_monochromator graphite
_diffrn_radiation_probe x-ray
_diffrn_radiation_type 'Mo K\a'
_diffrn_radiation_wavelength 0.71073
_diffrn_reflns_av_R_equivalents 0.0414
_diffrn_reflns_av_unetI/netI 0.0491
_diffrn_reflns_Laue_measured_fraction_full 0.999
_diffrn_reflns_Laue_measured_fraction_max 0.999
_diffrn_reflns_limit_h_max 9
_diffrn_reflns_limit_h_min -11
_diffrn_reflns_limit_k_max 11
_diffrn_reflns_limit_k_min -11
_diffrn_reflns_limit_l_max 52
_diffrn_reflns_limit_l_min -45
_diffrn_reflns_number 17810
_diffrn_reflns_point_group_measured_fraction_full 0.889
_diffrn_reflns_point_group_measured_fraction_max 0.888
_diffrn_reflns_theta_full 25.242
_diffrn_reflns_theta_max 25.674
_diffrn_reflns_theta_min 2.437
_diffrn_source 'fine-focus sealed X-ray tube'
_diffrn_source_type 'Rigaku (Mo) X-ray Source'
_exptl_absorpt_coefficient_mu 0.842
_exptl_absorpt_correction_T_max 1.00000
_exptl_absorpt_correction_T_min 0.81338
_exptl_absorpt_correction_type multi-scan
_exptl_absorpt_process_details
;
CrysAlisPro 1.171.41.93a (Rigaku Oxford Diffraction, 2020)
Empirical absorption correction using spherical harmonics,
implemented in SCALE3 ABSPACK scaling algorithm.
;
_exptl_crystal_colour 'clear blue'
_exptl_crystal_colour_lustre clear
_exptl_crystal_colour_primary blue
_exptl_crystal_density_diffrn 1.521
_exptl_crystal_description block
_exptl_crystal_F_000 1668
_exptl_crystal_size_max 0.182
_exptl_crystal_size_mid 0.137
_exptl_crystal_size_min 0.117
_refine_diff_density_max 0.325
_refine_diff_density_min -0.216
_refine_diff_density_rms 0.045
_refine_ls_abs_structure_details
;
 Flack x determined using 1789 quotients [(I+)-(I-)]/[(I+)+(I-)]
 (Parsons, Flack and Wagner, Acta Cryst. B69 (2013) 249-259).
;
_refine_ls_abs_structure_Flack -0.002(9)
_refine_ls_extinction_method none
_refine_ls_goodness_of_fit_ref 1.045
_refine_ls_hydrogen_treatment mixed
_refine_ls_matrix_type full
_refine_ls_number_parameters 478
_refine_ls_number_reflns 5928
_refine_ls_number_restraints 10
_refine_ls_restrained_S_all 1.044
_refine_ls_R_factor_all 0.0484
_refine_ls_R_factor_gt 0.0384
_refine_ls_shift/su_max 0.001
_refine_ls_shift/su_mean 0.000
_refine_ls_structure_factor_coef Fsqd
_refine_ls_weighting_details 'w=1/[\s^2^(Fo^2^)+(0.0425P)^2^] where P=(Fo^2^+2Fc^2^)/3'
_refine_ls_weighting_scheme calc
_refine_ls_wR_factor_gt 0.0838
_refine_ls_wR_factor_ref 0.0887
_reflns_Friedel_coverage 0.753
_reflns_Friedel_fraction_full 0.776
_reflns_Friedel_fraction_max 0.775
_reflns_number_gt 5164
_reflns_number_total 5928
_reflns_threshold_expression 'I > 2\s(I)'
_cod_data_source_file d3dt01091k2.cif
_cod_data_source_block complex8
_cod_original_cell_volume 3519.2(5)
_cod_database_code 7713560
_shelx_shelxl_version_number 2018/3
_chemical_oxdiff_formula 'Cu1 P3 C55 H44 O5 F8 '
_shelx_space_group_comment
;
The symmetry employed for this shelxl refinement is uniquely defined
by the following loop, which should always be used as a source of
symmetry information in preference to the above space-group names.
They are only intended as comments.
;
_shelx_estimated_absorpt_t_max 0.908
_shelx_estimated_absorpt_t_min 0.862
_olex2_refinement_description
;
1. Fixed Uiso
 At 1.2 times of:
  All C(H) groups, All C(H,H) groups
 At 1.5 times of:
  All O(H,H) groups
2. Restrained distances
 O2-H2A = O2-H2B
 0.85 with sigma of 0.02
 O1-H1A = O1-H1B
 0.85 with sigma of 0.02
 H2B-H1SA
 2.2 with sigma of 0.002
 H2A-H2B
 1.34 with sigma of 0.04
 H1A-H1B
 1.34 with sigma of 0.04
 Cu01-H2A \\sim Cu01-H2B
 with sigma of 0.02
 Cu01-H1A \\sim Cu01-H1B
 with sigma of 0.02
3.a Free rotating group:
 O2S(H2SA,H2SB), O1S(H1SA,H1SB)
3.b Ternary CH refined with riding coordinates:
 C22(H22)
3.c Secondary CH2 refined with riding coordinates:
 C24(H24A,H24B), C25(H25A,H25B), C23(H23A,H23B), C26(H26A,H26B)
3.d Aromatic/amide H refined with riding coordinates:
 C11(H11), C14(H14), C31(H31), C8(H8), C12(H12), C5(H5), C18(H18), C30(H30),
 C15(H15), C19(H19), C1(H1), C4(H4), C28(H28), C13(H13), C21(H21), C17(H17),
 C2(H2), C3(H3), C20(H20), C29(H29)
;
_olex2_submission_special_instructions 'No special instructions were received'
_oxdiff_exptl_absorpt_empirical_details
;
Empirical correction (ABSPACK) includes:
- Absorption correction using spherical harmonics
- Frame scaling
;
_oxdiff_exptl_absorpt_empirical_full_max 1.190
_oxdiff_exptl_absorpt_empirical_full_min 0.842

loop_
_space_group_symop_operation_xyz
'x, y, z'
'-x, -y, z+1/2'
'-y, x, z+3/4'
'y, -x, z+1/4'

loop_
_atom_site_label
_atom_site_type_symbol
_atom_site_fract_x
_atom_site_fract_y
_atom_site_fract_z
_atom_site_U_iso_or_equiv
_atom_site_adp_type
_atom_site_occupancy
_atom_site_site_symmetry_order
_atom_site_calc_flag
_atom_site_refinement_flags_posn
_atom_site_refinement_flags_adp
_atom_site_refinement_flags_occupancy
_atom_site_disorder_assembly
_atom_site_disorder_group
Cu01 Cu 0.46053(6) 0.14322(6) 0.48330(2) 0.03469(15) Uani 1 1 d D . . . .
O2 O 0.4530(4) 0.3377(4) 0.46088(10) 0.0455(9) Uani 1 1 d D . . . .
H2A H 0.375(4) 0.386(5) 0.4599(16) 0.068 Uiso 1 1 d D U . . .
H2B H 0.514(4) 0.402(4) 0.4640(15) 0.068 Uiso 1 1 d D U . . .
N2 N 0.3971(4) 0.2327(4) 0.52263(9) 0.0346(9) Uani 1 1 d . . . . .
N4 N 0.4402(4) -0.0648(4) 0.50281(9) 0.0332(9) Uani 1 1 d . . . . .
O2S O 0.2111(5) 0.5203(5) 0.46246(13) 0.0643(11) Uani 1 1 d G . . . .
H2SA H 0.130949 0.518386 0.452191 0.096 Uiso 1 1 d G U . . .
H2SB H 0.184697 0.513246 0.481527 0.096 Uiso 1 1 d G U . . .
N3 N 0.2929(4) 0.1781(4) 0.54196(9) 0.0311(8) Uani 1 1 d . . . . .
N5 N 0.5085(4) 0.0320(4) 0.44544(10) 0.0384(9) Uani 1 1 d . . . . .
N1 N 0.4598(4) 0.3471(4) 0.53553(10) 0.0375(9) Uani 1 1 d . . . . .
O1 O 0.7096(4) 0.2020(4) 0.49196(12) 0.0639(12) Uani 1 1 d D . . . .
H1A H 0.748(5) 0.267(6) 0.5031(17) 0.096 Uiso 1 1 d D U . . .
H1B H 0.786(4) 0.151(6) 0.4880(19) 0.096 Uiso 1 1 d D U . . .
C11 C -0.0096(5) 0.1006(6) 0.56550(14) 0.0443(12) Uani 1 1 d . . . . .
H11 H -0.021648 0.178796 0.551656 0.053 Uiso 1 1 calc R U . . .
C10 C 0.1091(5) 0.0026(5) 0.56133(12) 0.0368(11) Uani 1 1 d . . . . .
O1S O 0.6669(6) 0.5421(5) 0.47570(14) 0.0833(15) Uani 1 1 d G . . . .
H1SA H 0.731586 0.508141 0.463265 0.125 Uiso 1 1 d DG U . . .
H1SB H 0.702791 0.528426 0.493864 0.125 Uiso 1 1 d G U . . .
C7 C 0.3966(5) 0.3679(5) 0.56398(12) 0.0331(10) Uani 1 1 d . . . . .
C14 C 0.0203(7) -0.1330(8) 0.60551(16) 0.0644(18) Uani 1 1 d . . . . .
H14 H 0.028984 -0.213010 0.618996 0.077 Uiso 1 1 calc R U . . .
C6 C 0.4462(5) 0.4852(5) 0.58554(11) 0.0365(11) Uani 1 1 d . . . . .
C31 C 0.5809(6) 0.0872(7) 0.42026(13) 0.0497(14) Uani 1 1 d . . . . .
H31 H 0.599671 0.187744 0.419095 0.060 Uiso 1 1 calc R U . . .
C8 C 0.2917(5) 0.2594(5) 0.56819(12) 0.0365(11) Uani 1 1 d . . . . .
H8 H 0.232290 0.245656 0.585704 0.044 Uiso 1 1 calc R U . . .
C12 C -0.1077(6) 0.0826(7) 0.58968(15) 0.0561(16) Uani 1 1 d . . . . .
H12 H -0.184351 0.149310 0.592349 0.067 Uiso 1 1 calc R U . . .
C22 C 0.3410(5) -0.0845(5) 0.53136(12) 0.0335(10) Uani 1 1 d . . . . .
H22 H 0.293525 -0.181063 0.529636 0.040 Uiso 1 1 calc R U . . .
C24 C 0.5977(6) -0.0535(7) 0.54659(14) 0.0533(14) Uani 1 1 d . . . . .
H24A H 0.615435 0.051846 0.546812 0.064 Uiso 1 1 calc R U . . .
H24B H 0.674290 -0.102238 0.558567 0.064 Uiso 1 1 calc R U . . .
C5 C 0.3513(6) 0.5465(6) 0.60711(13) 0.0465(13) Uani 1 1 d . . . . .
H5 H 0.253297 0.516935 0.607905 0.056 Uiso 1 1 calc R U . . .
C18 C -0.0247(6) -0.0832(7) 0.46640(16) 0.0573(16) Uani 1 1 d . . . . .
H18 H -0.078048 -0.166610 0.460871 0.069 Uiso 1 1 calc R U . . .
C30 C 0.6272(7) -0.0045(7) 0.39622(14) 0.0534(15) Uani 1 1 d . . . . .
H30 H 0.677084 0.033818 0.379015 0.064 Uiso 1 1 calc R U . . .
C25 C 0.5917(6) -0.1104(6) 0.51411(14) 0.0473(13) Uani 1 1 d . . . . .
H25A H 0.602577 -0.216610 0.513739 0.057 Uiso 1 1 calc R U . . .
H25B H 0.668237 -0.066617 0.501266 0.057 Uiso 1 1 calc R U . . .
C15 C 0.1216(7) -0.1162(6) 0.58142(14) 0.0510(14) Uani 1 1 d . . . . .
H15 H 0.197130 -0.184262 0.578805 0.061 Uiso 1 1 calc R U . . .
C27 C 0.4797(6) -0.1130(6) 0.44689(13) 0.0405(12) Uani 1 1 d . . . . .
C19 C -0.0182(7) 0.0308(8) 0.44635(16) 0.0623(17) Uani 1 1 d . . . . .
H19 H -0.064740 0.025002 0.426970 0.075 Uiso 1 1 calc R U . . .
C1 C 0.5906(6) 0.5338(6) 0.58410(14) 0.0472(13) Uani 1 1 d . . . . .
H1 H 0.654417 0.493822 0.569333 0.057 Uiso 1 1 calc R U . . .
C4 C 0.4039(8) 0.6532(6) 0.62770(14) 0.0582(16) Uani 1 1 d . . . . .
H4 H 0.341051 0.693073 0.642658 0.070 Uiso 1 1 calc R U . . .
C23 C 0.4462(6) -0.0896(6) 0.55952(13) 0.0450(13) Uani 1 1 d . . . . .
H23A H 0.417241 -0.017965 0.575216 0.054 Uiso 1 1 calc R U . . .
H23B H 0.445785 -0.186660 0.569001 0.054 Uiso 1 1 calc R U . . .
C28 C 0.5247(7) -0.2078(7) 0.42354(14) 0.0543(15) Uani 1 1 d . . . . .
H28 H 0.505056 -0.308026 0.425019 0.065 Uiso 1 1 calc R U . . .
C9 C 0.2162(5) 0.0349(5) 0.53417(11) 0.0312(10) Uani 1 1 d . . . . .
C16 C 0.1283(5) 0.0454(5) 0.50344(12) 0.0337(10) Uani 1 1 d . . . . .
C13 C -0.0928(7) -0.0341(8) 0.60994(15) 0.0629(18) Uani 1 1 d . . . . .
H13 H -0.158408 -0.046184 0.626483 0.076 Uiso 1 1 calc R U . . .
C21 C 0.1287(5) 0.1640(5) 0.48355(14) 0.0431(11) Uani 1 1 d . . . . .
H21 H 0.176696 0.250235 0.489374 0.052 Uiso 1 1 calc R U . . .
C17 C 0.0460(6) -0.0790(6) 0.49505(14) 0.0462(13) Uani 1 1 d . . . . .
H17 H 0.039071 -0.158423 0.508725 0.055 Uiso 1 1 calc R U . . .
C26 C 0.3967(6) -0.1594(5) 0.47570(12) 0.0421(12) Uani 1 1 d . . . . .
H26A H 0.291704 -0.150361 0.472005 0.051 Uiso 1 1 calc R U . . .
H26B H 0.418146 -0.261621 0.480419 0.051 Uiso 1 1 calc R U . . .
C2 C 0.6407(7) 0.6416(6) 0.60448(16) 0.0573(16) Uani 1 1 d . . . . .
H2 H 0.737699 0.674144 0.603408 0.069 Uiso 1 1 calc R U . . .
C3 C 0.5461(8) 0.6998(7) 0.62622(15) 0.0618(17) Uani 1 1 d . . . . .
H3 H 0.579283 0.771635 0.640060 0.074 Uiso 1 1 calc R U . . .
C20 C 0.0576(7) 0.1560(8) 0.45461(15) 0.0605(17) Uani 1 1 d . . . . .
H20 H 0.061360 0.235476 0.440883 0.073 Uiso 1 1 calc R U . . .
C29 C 0.5985(7) -0.1528(7) 0.39816(15) 0.0613(16) Uani 1 1 d . . . . .
H29 H 0.629273 -0.215667 0.382246 0.074 Uiso 1 1 calc R U . . .
Cl1C Cl 0.97221(16) 0.53007(14) 0.53755(4) 0.0528(4) Uani 1 1 d . . . . .
O4C O 0.8745(5) 0.6503(5) 0.53360(16) 0.0911(17) Uani 1 1 d . . . . .
O3C O 0.9819(6) 0.4890(7) 0.56970(13) 0.0912(15) Uani 1 1 d . . . . .
O1C O 1.1165(5) 0.5700(6) 0.52680(15) 0.0881(16) Uani 1 1 d . . . . .
O2C O 0.9200(8) 0.4089(6) 0.51971(17) 0.113(2) Uani 1 1 d . . . . .
Cl2C Cl 0.86492(18) 0.47323(18) 0.40013(4) 0.0614(4) Uani 1 1 d . . . . .
O8C O 0.8572(9) 0.5633(8) 0.37361(16) 0.129(3) Uani 1 1 d . . . . .
O5C O 0.9496(11) 0.5318(12) 0.4232(2) 0.175(4) Uani 1 1 d . . . . .
O6C O 0.9166(13) 0.3366(9) 0.3903(2) 0.185(5) Uani 1 1 d . . . . .
O7C O 0.7271(10) 0.4494(12) 0.4110(2) 0.184(4) Uani 1 1 d . . . . .

loop_
_atom_site_aniso_label
_atom_site_aniso_U_11
_atom_site_aniso_U_22
_atom_site_aniso_U_33
_atom_site_aniso_U_23
_atom_site_aniso_U_13
_atom_site_aniso_U_12
Cu01 0.0421(3) 0.0309(3) 0.0311(3) -0.0031(2) 0.0056(3) -0.0032(2)
O2 0.052(2) 0.035(2) 0.049(2) 0.0038(17) 0.0088(18) -0.0018(15)
N2 0.036(2) 0.034(2) 0.034(2) -0.0045(17) 0.0045(17) -0.0093(16)
N4 0.038(2) 0.032(2) 0.030(2) -0.0054(17) -0.0008(17) -0.0016(16)
O2S 0.057(3) 0.061(3) 0.075(3) -0.003(3) 0.004(2) 0.001(2)
N3 0.035(2) 0.0279(19) 0.031(2) 0.0001(16) 0.0024(16) -0.0086(15)
N5 0.040(2) 0.041(2) 0.034(2) -0.0004(19) 0.0035(18) 0.0011(17)
N1 0.042(2) 0.033(2) 0.038(2) -0.0065(18) 0.0073(19) -0.0126(16)
O1 0.045(2) 0.056(3) 0.091(4) -0.017(2) -0.001(2) -0.0082(17)
C11 0.041(3) 0.043(3) 0.049(3) -0.006(3) 0.004(2) -0.011(2)
C10 0.039(3) 0.040(3) 0.032(3) -0.004(2) 0.005(2) -0.013(2)
O1S 0.103(4) 0.066(3) 0.081(4) -0.003(3) -0.001(3) -0.006(3)
C7 0.037(2) 0.030(2) 0.032(3) -0.004(2) -0.002(2) -0.0033(18)
C14 0.068(4) 0.077(5) 0.048(4) 0.015(3) 0.008(3) -0.023(4)
C6 0.049(3) 0.032(2) 0.029(3) 0.002(2) -0.005(2) -0.009(2)
C31 0.058(3) 0.052(3) 0.039(3) 0.002(3) 0.009(3) 0.003(3)
C8 0.039(3) 0.039(3) 0.031(3) -0.002(2) 0.008(2) -0.0059(19)
C12 0.044(3) 0.063(4) 0.062(4) -0.027(3) 0.011(3) -0.015(3)
C22 0.037(3) 0.029(2) 0.034(3) 0.004(2) 0.001(2) -0.0057(18)
C24 0.047(3) 0.061(4) 0.053(4) 0.007(3) -0.013(3) -0.001(3)
C5 0.058(3) 0.043(3) 0.038(3) -0.010(2) 0.007(3) -0.007(2)
C18 0.049(3) 0.068(4) 0.055(4) -0.017(3) -0.010(3) -0.006(3)
C30 0.065(4) 0.061(4) 0.034(3) -0.004(3) 0.015(3) -0.001(3)
C25 0.039(3) 0.049(3) 0.053(4) 0.004(3) -0.003(3) 0.007(2)
C15 0.058(3) 0.048(3) 0.047(3) 0.009(3) 0.004(3) -0.015(3)
C27 0.042(3) 0.040(3) 0.040(3) -0.011(2) -0.003(2) -0.001(2)
C19 0.050(4) 0.094(5) 0.043(4) -0.004(4) -0.013(3) 0.002(3)
C1 0.048(3) 0.044(3) 0.049(4) -0.005(2) -0.008(3) -0.011(2)
C4 0.094(5) 0.049(3) 0.032(3) -0.010(2) 0.007(3) 0.000(3)
C23 0.050(3) 0.045(3) 0.041(3) 0.003(2) -0.007(2) 0.001(2)
C28 0.079(4) 0.042(3) 0.042(4) -0.014(3) 0.006(3) -0.001(3)
C9 0.036(2) 0.027(2) 0.030(3) -0.0014(19) 0.004(2) -0.0064(17)
C16 0.032(2) 0.035(3) 0.034(3) -0.003(2) -0.0018(19) -0.0012(18)
C13 0.056(4) 0.093(5) 0.040(4) -0.012(3) 0.013(3) -0.028(4)
C21 0.038(3) 0.046(3) 0.045(3) 0.005(3) -0.002(3) -0.004(2)
C17 0.044(3) 0.043(3) 0.052(3) -0.002(2) -0.011(2) -0.007(2)
C26 0.050(3) 0.036(3) 0.040(3) -0.010(2) 0.003(2) -0.005(2)
C2 0.058(4) 0.047(3) 0.068(4) 0.000(3) -0.020(3) -0.018(3)
C3 0.093(5) 0.047(3) 0.046(4) -0.004(3) -0.026(3) -0.015(3)
C20 0.051(4) 0.086(5) 0.044(4) 0.018(3) -0.007(3) -0.002(3)
C29 0.072(4) 0.071(4) 0.042(4) -0.020(3) 0.006(3) 0.007(3)
Cl1C 0.0547(8) 0.0442(7) 0.0595(9) 0.0000(7) -0.0001(7) -0.0015(6)
O4C 0.073(3) 0.066(3) 0.135(5) 0.030(3) 0.016(3) 0.021(2)
O3C 0.104(4) 0.114(4) 0.055(3) 0.012(3) 0.006(3) -0.001(3)
O1C 0.058(3) 0.109(4) 0.097(5) 0.007(3) 0.007(3) -0.004(3)
O2C 0.151(6) 0.070(4) 0.117(5) -0.021(3) -0.036(4) -0.024(3)
Cl2C 0.0591(9) 0.0654(10) 0.0596(10) 0.0035(8) -0.0007(7) 0.0046(7)
O8C 0.180(7) 0.105(5) 0.102(5) 0.047(4) 0.001(5) 0.020(4)
O5C 0.163(8) 0.214(10) 0.148(8) -0.030(7) -0.079(6) -0.021(7)
O6C 0.325(14) 0.129(6) 0.102(6) -0.008(5) -0.029(7) 0.118(8)
O7C 0.145(7) 0.229(10) 0.178(9) -0.028(7) 0.069(7) -0.089(7)

loop_
_atom_type_symbol
_atom_type_description
_atom_type_scat_dispersion_real
_atom_type_scat_dispersion_imag
_atom_type_scat_source
C C 0.0033 0.0016 'International Tables Vol C Tables 4.2.6.8 and 6.1.1.4'
H H 0.0000 0.0000 'International Tables Vol C Tables 4.2.6.8 and 6.1.1.4'
Cl Cl 0.1484 0.1585 'International Tables Vol C Tables 4.2.6.8 and 6.1.1.4'
Cu Cu 0.3201 1.2651 'International Tables Vol C Tables 4.2.6.8 and 6.1.1.4'
N N 0.0061 0.0033 'International Tables Vol C Tables 4.2.6.8 and 6.1.1.4'
O O 0.0106 0.0060 'International Tables Vol C Tables 4.2.6.8 and 6.1.1.4'

loop_
_exptl_crystal_face_index_h
_exptl_crystal_face_index_k
_exptl_crystal_face_index_l
_exptl_crystal_face_perp_dist
-9 6 29 0.0900
-1 -3 59 0.0509
-1 -13 -11 0.0693
1 4 -57 0.0588
1 12 21 0.0570
-11 -2 -25 0.0977
6 -8 -40 0.0729
12 2 21 0.0454
6 6 43 0.0599
-2 8 46 0.0761

loop_
_geom_angle_atom_site_label_1
_geom_angle_atom_site_label_2
_geom_angle_atom_site_label_3
_geom_angle
_geom_angle_site_symmetry_1
_geom_angle_site_symmetry_3
_geom_angle_publ_flag
O2 Cu01 N4 171.55(16) . . ?
O2 Cu01 O1 84.72(16) . . ?
N2 Cu01 O2 91.88(16) . . ?
N2 Cu01 N4 90.48(16) . . ?
N2 Cu01 N5 172.65(17) . . ?
N2 Cu01 O1 93.12(16) . . ?
N4 Cu01 O1 103.27(16) . . ?
N5 Cu01 O2 93.94(17) . . ?
N5 Cu01 N4 83.13(17) . . ?
N5 Cu01 O1 91.87(17) . . ?
Cu01 O2 H2A 121(3) . . ?
Cu01 O2 H2B 122(4) . . ?
H2A O2 H2B 102(5) . . ?
N3 N2 Cu01 125.4(3) . . ?
N1 N2 Cu01 124.4(3) . . ?
N1 N2 N3 109.9(4) . . ?
C22 N4 Cu01 118.7(3) . . ?
C25 N4 Cu01 107.2(3) . . ?
C25 N4 C22 104.5(4) . . ?
C26 N4 Cu01 103.7(3) . . ?
C26 N4 C22 113.2(4) . . ?
C26 N4 C25 109.2(4) . . ?
H2SA O2S H2SB 104.5 . . ?
N2 N3 C9 120.4(4) . . ?
C8 N3 N2 108.2(3) . . ?
C8 N3 C9 130.8(4) . . ?
C31 N5 Cu01 124.9(4) . . ?
C27 N5 Cu01 115.2(3) . . ?
C27 N5 C31 119.6(5) . . ?
N2 N1 C7 107.7(4) . . ?
Cu01 O1 H1A 130(3) . . ?
Cu01 O1 H1B 129(3) . . ?
H1A O1 H1B 99(5) . . ?
C10 C11 H11 119.5 . . ?
C12 C11 H11 119.5 . . ?
C12 C11 C10 121.1(5) . . ?
C11 C10 C9 117.2(4) . . ?
C15 C10 C11 118.5(5) . . ?
C15 C10 C9 124.3(5) . . ?
H1SA O1S H1SB 104.5 . . ?
N1 C7 C6 121.9(4) . . ?
N1 C7 C8 108.0(4) . . ?
C8 C7 C6 130.0(5) . . ?
C15 C14 H14 119.2 . . ?
C13 C14 H14 119.2 . . ?
C13 C14 C15 121.6(6) . . ?
C5 C6 C7 121.0(4) . . ?
C5 C6 C1 119.6(5) . . ?
C1 C6 C7 119.4(5) . . ?
N5 C31 H31 119.6 . . ?
N5 C31 C30 120.7(5) . . ?
C30 C31 H31 119.6 . . ?
N3 C8 C7 106.2(4) . . ?
N3 C8 H8 126.9 . . ?
C7 C8 H8 126.9 . . ?
C11 C12 H12 120.0 . . ?
C11 C12 C13 120.0(6) . . ?
C13 C12 H12 120.0 . . ?
N4 C22 H22 107.8 . . ?
N4 C22 C23 105.1(4) . . ?
N4 C22 C9 113.9(4) . . ?
C23 C22 H22 107.8 . . ?
C23 C22 C9 114.2(4) . . ?
C9 C22 H22 107.8 . . ?
H24A C24 H24B 109.1 . . ?
C25 C24 H24A 111.1 . . ?
C25 C24 H24B 111.1 . . ?
C25 C24 C23 103.4(5) . . ?
C23 C24 H24A 111.1 . . ?
C23 C24 H24B 111.1 . . ?
C6 C5 H5 120.4 . . ?
C6 C5 C4 119.1(5) . . ?
C4 C5 H5 120.4 . . ?
C19 C18 H18 119.3 . . ?
C19 C18 C17 121.4(6) . . ?
C17 C18 H18 119.3 . . ?
C31 C30 H30 120.4 . . ?
C29 C30 C31 119.1(6) . . ?
C29 C30 H30 120.4 . . ?
N4 C25 H25A 111.0 . . ?
N4 C25 H25B 111.0 . . ?
C24 C25 N4 103.6(4) . . ?
C24 C25 H25A 111.0 . . ?
C24 C25 H25B 111.0 . . ?
H25A C25 H25B 109.0 . . ?
C10 C15 C14 119.4(6) . . ?
C10 C15 H15 120.3 . . ?
C14 C15 H15 120.3 . . ?
N5 C27 C28 121.4(5) . . ?
N5 C27 C26 114.2(4) . . ?
C28 C27 C26 124.4(5) . . ?
C18 C19 H19 120.1 . . ?
C18 C19 C20 119.7(6) . . ?
C20 C19 H19 120.1 . . ?
C6 C1 H1 119.7 . . ?
C6 C1 C2 120.6(6) . . ?
C2 C1 H1 119.7 . . ?
C5 C4 H4 119.5 . . ?
C3 C4 C5 120.9(6) . . ?
C3 C4 H4 119.5 . . ?
C22 C23 H23A 110.6 . . ?
C22 C23 H23B 110.6 . . ?
C24 C23 C22 105.9(4) . . ?
C24 C23 H23A 110.6 . . ?
C24 C23 H23B 110.6 . . ?
H23A C23 H23B 108.7 . . ?
C27 C28 H28 120.4 . . ?
C29 C28 C27 119.3(6) . . ?
C29 C28 H28 120.4 . . ?
N3 C9 C10 106.8(4) . . ?
N3 C9 C22 106.1(3) . . ?
N3 C9 C16 111.9(4) . . ?
C10 C9 C22 112.4(4) . . ?
C16 C9 C10 109.0(4) . . ?
C16 C9 C22 110.6(4) . . ?
C21 C16 C9 125.1(4) . . ?
C21 C16 C17 118.5(5) . . ?
C17 C16 C9 116.4(4) . . ?
C14 C13 H13 120.3 . . ?
C12 C13 C14 119.4(6) . . ?
C12 C13 H13 120.3 . . ?
C16 C21 H21 119.8 . . ?
C16 C21 C20 120.3(5) . . ?
C20 C21 H21 119.8 . . ?
C18 C17 C16 119.8(5) . . ?
C18 C17 H17 120.1 . . ?
C16 C17 H17 120.1 . . ?
N4 C26 C27 109.8(4) . . ?
N4 C26 H26A 109.7 . . ?
N4 C26 H26B 109.7 . . ?
C27 C26 H26A 109.7 . . ?
C27 C26 H26B 109.7 . . ?
H26A C26 H26B 108.2 . . ?
C1 C2 H2 120.3 . . ?
C3 C2 C1 119.4(6) . . ?
C3 C2 H2 120.3 . . ?
C4 C3 C2 120.4(6) . . ?
C4 C3 H3 119.8 . . ?
C2 C3 H3 119.8 . . ?
C19 C20 C21 120.1(6) . . ?
C19 C20 H20 120.0 . . ?
C21 C20 H20 120.0 . . ?
C30 C29 H29 120.1 . . ?
C28 C29 C30 119.9(5) . . ?
C28 C29 H29 120.1 . . ?
O4C Cl1C O3C 110.8(4) . . ?
O4C Cl1C O1C 109.8(3) . . ?
O4C Cl1C O2C 109.0(4) . . ?
O3C Cl1C O1C 108.5(3) . . ?
O2C Cl1C O3C 109.5(4) . . ?
O2C Cl1C O1C 109.3(4) . . ?
O5C Cl2C O8C 112.7(6) . . ?
O5C Cl2C O6C 112.1(6) . . ?
O6C Cl2C O8C 107.2(5) . . ?
O7C Cl2C O8C 108.9(6) . . ?
O7C Cl2C O5C 109.9(7) . . ?
O7C Cl2C O6C 105.8(7) . . ?

loop_
_geom_bond_atom_site_label_1
_geom_bond_atom_site_label_2
_geom_bond_distance
_geom_bond_site_symmetry_2
_geom_bond_publ_flag
Cu01 O2 2.010(4) . ?
Cu01 N2 1.951(4) . ?
Cu01 N4 2.073(4) . ?
Cu01 N5 1.954(4) . ?
Cu01 O1 2.354(4) . ?
O2 H2A 0.84(2) . ?
O2 H2B 0.81(2) . ?
N2 N3 1.350(5) . ?
N2 N1 1.306(5) . ?
N4 C22 1.525(6) . ?
N4 C25 1.516(6) . ?
N4 C26 1.494(6) . ?
O2S H2SA 0.8497 . ?
O2S H2SB 0.8505 . ?
N3 C8 1.341(6) . ?
N3 C9 1.512(5) . ?
N5 C31 1.356(7) . ?
N5 C27 1.345(6) . ?
N1 C7 1.355(6) . ?
O1 H1A 0.84(3) . ?
O1 H1B 0.85(3) . ?
C11 H11 0.9300 . ?
C11 C10 1.410(7) . ?
C11 C12 1.373(8) . ?
C10 C15 1.383(7) . ?
C10 C9 1.541(7) . ?
O1S H1SA 0.8500 . ?
O1S H1SB 0.8497 . ?
C7 C6 1.478(6) . ?
C7 C8 1.382(6) . ?
C14 H14 0.9300 . ?
C14 C15 1.388(8) . ?
C14 C13 1.378(10) . ?
C6 C5 1.378(7) . ?
C6 C1 1.385(7) . ?
C31 H31 0.9300 . ?
C31 C30 1.387(8) . ?
C8 H8 0.9300 . ?
C12 H12 0.9300 . ?
C12 C13 1.374(10) . ?
C22 H22 0.9800 . ?
C22 C23 1.535(7) . ?
C22 C9 1.574(6) . ?
C24 H24A 0.9700 . ?
C24 H24B 0.9700 . ?
C24 C25 1.480(8) . ?
C24 C23 1.519(8) . ?
C5 H5 0.9300 . ?
C5 C4 1.392(8) . ?
C18 H18 0.9300 . ?
C18 C19 1.344(9) . ?
C18 C17 1.381(8) . ?
C30 H30 0.9300 . ?
C30 C29 1.375(9) . ?
C25 H25A 0.9700 . ?
C25 H25B 0.9700 . ?
C15 H15 0.9300 . ?
C27 C28 1.378(8) . ?
C27 C26 1.502(7) . ?
C19 H19 0.9300 . ?
C19 C20 1.375(9) . ?
C1 H1 0.9300 . ?
C1 C2 1.386(8) . ?
C4 H4 0.9300 . ?
C4 C3 1.361(9) . ?
C23 H23A 0.9700 . ?
C23 H23B 0.9700 . ?
C28 H28 0.9300 . ?
C28 C29 1.368(9) . ?
C9 C16 1.538(7) . ?
C16 C21 1.371(7) . ?
C16 C17 1.401(7) . ?
C13 H13 0.9300 . ?
C21 H21 0.9300 . ?
C21 C20 1.395(8) . ?
C17 H17 0.9300 . ?
C26 H26A 0.9700 . ?
C26 H26B 0.9700 . ?
C2 H2 0.9300 . ?
C2 C3 1.370(10) . ?
C3 H3 0.9300 . ?
C20 H20 0.9300 . ?
C29 H29 0.9300 . ?
Cl1C O4C 1.417(5) . ?
Cl1C O3C 1.424(6) . ?
Cl1C O1C 1.435(5) . ?
Cl1C O2C 1.420(6) . ?
Cl2C O8C 1.398(6) . ?
Cl2C O5C 1.356(8) . ?
Cl2C O6C 1.391(7) . ?
Cl2C O7C 1.352(8) . ?

loop_
_geom_torsion_atom_site_label_1
_geom_torsion_atom_site_label_2
_geom_torsion_atom_site_label_3
_geom_torsion_atom_site_label_4
_geom_torsion
_geom_torsion_site_symmetry_1
_geom_torsion_site_symmetry_2
_geom_torsion_site_symmetry_3
_geom_torsion_site_symmetry_4
_geom_torsion_publ_flag
Cu01 N2 N3 C8 172.8(3) . . . . ?
Cu01 N2 N3 C9 1.0(6) . . . . ?
Cu01 N2 N1 C7 -173.6(3) . . . . ?
Cu01 N4 C22 C23 -100.9(4) . . . . ?
Cu01 N4 C22 C9 24.7(5) . . . . ?
Cu01 N4 C25 C24 89.0(4) . . . . ?
Cu01 N4 C26 C27 39.1(5) . . . . ?
Cu01 N5 C31 C30 171.4(4) . . . . ?
Cu01 N5 C27 C28 -171.8(4) . . . . ?
Cu01 N5 C27 C26 8.1(6) . . . . ?
N2 N3 C8 C7 1.3(5) . . . . ?
N2 N3 C9 C10 178.2(4) . . . . ?
N2 N3 C9 C22 58.1(5) . . . . ?
N2 N3 C9 C16 -62.6(5) . . . . ?
N2 N1 C7 C6 177.4(4) . . . . ?
N2 N1 C7 C8 0.4(5) . . . . ?
N4 C22 C23 C24 7.0(5) . . . . ?
N4 C22 C9 N3 -69.3(5) . . . . ?
N4 C22 C9 C10 174.3(4) . . . . ?
N4 C22 C9 C16 52.3(5) . . . . ?
N3 N2 N1 C7 0.4(5) . . . . ?
N3 C9 C16 C21 5.8(6) . . . . ?
N3 C9 C16 C17 -176.4(4) . . . . ?
N5 C31 C30 C29 0.2(9) . . . . ?
N5 C27 C28 C29 -0.8(9) . . . . ?
N5 C27 C26 N4 -33.2(6) . . . . ?
N1 N2 N3 C8 -1.1(5) . . . . ?
N1 N2 N3 C9 -172.9(4) . . . . ?
N1 C7 C6 C5 152.7(5) . . . . ?
N1 C7 C6 C1 -27.6(7) . . . . ?
N1 C7 C8 N3 -1.1(5) . . . . ?
C11 C10 C15 C14 -1.9(8) . . . . ?
C11 C10 C9 N3 65.7(5) . . . . ?
C11 C10 C9 C22 -178.3(4) . . . . ?
C11 C10 C9 C16 -55.4(5) . . . . ?
C11 C12 C13 C14 -0.7(9) . . . . ?
C10 C11 C12 C13 -1.3(8) . . . . ?
C10 C9 C16 C21 123.7(5) . . . . ?
C10 C9 C16 C17 -58.5(5) . . . . ?
C7 C6 C5 C4 177.8(5) . . . . ?
C7 C6 C1 C2 -178.7(5) . . . . ?
C6 C7 C8 N3 -177.7(5) . . . . ?
C6 C5 C4 C3 1.6(9) . . . . ?
C6 C1 C2 C3 0.1(9) . . . . ?
C31 N5 C27 C28 1.2(8) . . . . ?
C31 N5 C27 C26 -179.0(5) . . . . ?
C31 C30 C29 C28 0.2(10) . . . . ?
C8 N3 C9 C10 8.5(7) . . . . ?
C8 N3 C9 C22 -111.6(5) . . . . ?
C8 N3 C9 C16 127.7(5) . . . . ?
C8 C7 C6 C5 -31.1(8) . . . . ?
C8 C7 C6 C1 148.7(5) . . . . ?
C12 C11 C10 C15 2.6(8) . . . . ?
C12 C11 C10 C9 -178.1(5) . . . . ?
C22 N4 C25 C24 -37.8(5) . . . . ?
C22 N4 C26 C27 169.1(4) . . . . ?
C22 C9 C16 C21 -112.3(5) . . . . ?
C22 C9 C16 C17 65.5(5) . . . . ?
C5 C6 C1 C2 1.1(8) . . . . ?
C5 C4 C3 C2 -0.4(9) . . . . ?
C18 C19 C20 C21 0.7(10) . . . . ?
C25 N4 C22 C23 18.4(5) . . . . ?
C25 N4 C22 C9 144.1(4) . . . . ?
C25 N4 C26 C27 -74.9(5) . . . . ?
C25 C24 C23 C22 -30.3(6) . . . . ?
C15 C10 C9 N3 -115.0(5) . . . . ?
C15 C10 C9 C22 1.0(7) . . . . ?
C15 C10 C9 C16 123.9(5) . . . . ?
C15 C14 C13 C12 1.3(10) . . . . ?
C27 N5 C31 C30 -0.9(8) . . . . ?
C27 C28 C29 C30 0.1(10) . . . . ?
C19 C18 C17 C16 -0.9(9) . . . . ?
C1 C6 C5 C4 -1.9(8) . . . . ?
C1 C2 C3 C4 -0.5(10) . . . . ?
C23 C22 C9 N3 51.5(5) . . . . ?
C23 C22 C9 C10 -65.0(5) . . . . ?
C23 C22 C9 C16 173.0(4) . . . . ?
C23 C24 C25 N4 42.0(5) . . . . ?
C28 C27 C26 N4 146.7(5) . . . . ?
C9 N3 C8 C7 171.9(4) . . . . ?
C9 C10 C15 C14 178.7(5) . . . . ?
C9 C22 C23 C24 -118.6(5) . . . . ?
C9 C16 C21 C20 173.1(5) . . . . ?
C9 C16 C17 C18 -174.0(5) . . . . ?
C16 C21 C20 C19 2.4(9) . . . . ?
C13 C14 C15 C10 0.1(9) . . . . ?
C21 C16 C17 C18 4.0(8) . . . . ?
C17 C18 C19 C20 -1.5(10) . . . . ?
C17 C16 C21 C20 -4.7(8) . . . . ?
C26 N4 C22 C23 137.1(4) . . . . ?
C26 N4 C22 C9 -97.2(4) . . . . ?
C26 N4 C25 C24 -159.2(4) . . . . ?
C26 C27 C28 C29 179.3(6) . . . . ?

loop_
_exptl_oxdiff_crystal_face_indexfrac_h
_exptl_oxdiff_crystal_face_indexfrac_k
_exptl_oxdiff_crystal_face_indexfrac_l
_exptl_oxdiff_crystal_face_x
_exptl_oxdiff_crystal_face_y
_exptl_oxdiff_crystal_face_z
-9.1312 6.4523 29.1554 -0.7250 0.0000 0.6887
-1.2205 -2.5428 58.6766 -0.0000 -0.7682 0.6402
-1.1660 -12.5493 -11.1043 -0.0000 -0.6585 -0.7526
1.3347 3.8591 -57.0087 0.0000 0.8320 -0.5547
0.9358 11.9524 21.3916 0.0000 0.5145 0.8575
-11.4666 -2.2589 -24.6219 -0.9010 0.0000 -0.4338
5.5893 -7.7219 -40.1403 0.4472 -0.0000 -0.8944
11.8699 1.6195 21.2400 0.9333 -0.0000 0.3590
6.2978 6.2933 43.3835 0.4903 -0.0000 0.8716
-2.0823 8.0785 45.6955 -0.1713 0.0000 0.9852
